data_4504067
loop_
_publ_author_name
'Reichert, W. Matthew'
'Holbrey, John D.'
'Swatloski, Richard P.'
'Gutowski, Keith E.'
'Visser, Ann E.'
'Nieuwenhuyzen, Mark'
'Seddon, Kenneth R.'
'Rogers, Robin D.'

_publ_section_title
;
 Solid-State Analysis of Low-Melting 1,3-Dialkylimidazolium
 Hexafluorophosphate Salts (Ionic Liquids) by Combined X-ray
 Crystallographic and Computational Analyses
;
_journal_issue 6
_journal_name_full 'Crystal Growth &amp; Design'
_journal_page_first 1106
_journal_paper_doi 10.1021/cg060746u
_journal_volume 7
_journal_year 2007
_chemical_formula_sum 'C8 H15 F6 N2 P'
_chemical_formula_weight 284.19
_chemical_name_common '1-sec-butyl-3-methylimidazolium hexafluorophosphate'
_chemical_name_systematic
; 
 ? 
;
_space_group_IT_number 11
_symmetry_cell_setting monoclinic
_symmetry_space_group_name_Hall '-P 2yb'
_symmetry_space_group_name_H-M 'P 1 21/m 1'
_atom_sites_solution_hydrogens geom
_atom_sites_solution_primary direct
_atom_sites_solution_secondary difmap
_audit_creation_method SHELXL-97
_cell_angle_alpha 90.00
_cell_angle_beta 116.416(2)
_cell_angle_gamma 90.00
_cell_formula_units_Z 2
_cell_length_a 8.9541(9)
_cell_length_b 8.0375(8)
_cell_length_c 9.6548(9)
_cell_measurement_reflns_used 766
_cell_measurement_temperature 153(2)
_cell_measurement_theta_max 21.61
_cell_measurement_theta_min 2.469
_cell_volume 622.29(11)
_computing_cell_refinement 'Bruker SMART'
_computing_data_collection 'Bruker SMART'
_computing_data_reduction 'Bruker SHELXTL'
_computing_molecular_graphics 'Bruker SHELXTL'
_computing_publication_material 'Bruker SHELXTL'
_computing_structure_refinement 'SHELXL-97 (Sheldrick, 1997)'
_computing_structure_solution 'SHELXS-97 (Sheldrick, 1990)'
_diffrn_ambient_temperature 153(2)
_diffrn_measured_fraction_theta_full 0.927
_diffrn_measured_fraction_theta_max 0.927
_diffrn_measurement_device_type 'CCD area detector'
_diffrn_measurement_method 'phi and omega scans'
_diffrn_radiation_monochromator graphite
_diffrn_radiation_source 'fine-focus sealed tube'
_diffrn_radiation_type MoK\a
_diffrn_radiation_wavelength 0.71073
_diffrn_reflns_av_R_equivalents 0.0513
_diffrn_reflns_av_sigmaI/netI 0.0281
_diffrn_reflns_limit_h_max 11
_diffrn_reflns_limit_h_min -12
_diffrn_reflns_limit_k_max 10
_diffrn_reflns_limit_k_min -10
_diffrn_reflns_limit_l_max 12
_diffrn_reflns_limit_l_min -12
_diffrn_reflns_number 7232
_diffrn_reflns_theta_full 28.58
_diffrn_reflns_theta_max 28.58
_diffrn_reflns_theta_min 2.36
_exptl_absorpt_coefficient_mu 0.276
_exptl_absorpt_correction_T_max 1.000000
_exptl_absorpt_correction_T_min 0.698544
_exptl_absorpt_correction_type sphere
_exptl_absorpt_process_details SADABS
_exptl_crystal_colour colorless
_exptl_crystal_density_diffrn 1.517
_exptl_crystal_density_method 'not measured'
_exptl_crystal_description Block
_exptl_crystal_F_000 292
_refine_diff_density_max 0.631
_refine_diff_density_min -0.674
_refine_diff_density_rms 0.079
_refine_ls_extinction_method none
_refine_ls_goodness_of_fit_ref 1.108
_refine_ls_hydrogen_treatment constr
_refine_ls_matrix_type full
_refine_ls_number_parameters 148
_refine_ls_number_reflns 1569
_refine_ls_number_restraints 39
_refine_ls_restrained_S_all 1.253
_refine_ls_R_factor_all 0.0833
_refine_ls_R_factor_gt 0.0738
_refine_ls_shift/su_max 0.001
_refine_ls_shift/su_mean 0.000
_refine_ls_structure_factor_coef Fsqd
_refine_ls_weighting_details 'calc w=1/[\s^2^(Fo^2^)+(0.1303P)^2^+0.3671P] where P=(Fo^2^+2Fc^2^)/3'
_refine_ls_weighting_scheme calc
_refine_ls_wR_factor_gt 0.2147
_refine_ls_wR_factor_ref 0.2261
_reflns_number_gt 1285
_reflns_number_total 1569
_reflns_threshold_expression >2sigma(I)
_cod_data_source_file cg060746usi20061024_064425.cif
_cod_data_source_block 6
_cod_depositor_comments
;
The following automatic conversions were performed:

'_symmetry_cell_setting' value 'Monoclinic' changed to 'monoclinic'
according to /home/saulius/struct/CIF-dictionaries/cif_core.dic
dictionary named 'cif_core.dic' version 2.4.1 from 2010-06-29.

Automatic conversion script
Id: cif_fix_values 1715 2011-07-08 13:25:40Z adriana 
;
_cod_original_sg_symbol_H-M P2(1)/m
_cod_database_code 4504067

loop_
_symmetry_equiv_pos_as_xyz
'x, y, z'
'-x, y+1/2, -z'
'-x, -y, -z'
'x, -y-1/2, z'

loop_
_atom_site_label
_atom_site_type_symbol
_atom_site_fract_x
_atom_site_fract_y
_atom_site_fract_z
_atom_site_U_iso_or_equiv
_atom_site_adp_type
_atom_site_occupancy
_atom_site_symmetry_multiplicity
_atom_site_calc_flag
_atom_site_refinement_flags
P P -0.23614(14) 0.2500 0.22476(11) 0.0428(4) Uani 1 2 d S
F1A F -0.3936(6) 0.1946(6) 0.2394(7) 0.0907(18) Uani 0.50 1 d P
F1B F -0.0795(10) 0.1713(8) 0.2103(11) 0.121(3) Uani 0.50 1 d P
F2A F -0.3702(17) 0.390(2) 0.1023(18) 0.075(5) Uani 0.33 1 d P
F2B F -0.3055(18) 0.3830(18) 0.0955(14) 0.052(4) Uani 0.33 1 d P
F2C F -0.239(2) 0.372(3) 0.098(2) 0.074(5) Uani 0.33 1 d P
F3A F -0.113(2) 0.123(3) 0.355(3) 0.072(4) Uani 0.33 1 d P
F3B F -0.172(3) 0.123(3) 0.353(2) 0.069(8) Uani 0.33 1 d P
F3C F -0.218(3) 0.110(2) 0.354(2) 0.063(5) Uani 0.33 1 d P
N1 N 0.1935(4) 0.2500 -0.1896(4) 0.0381(7) Uani 1 2 d S
N2 N -0.0574(5) 0.2500 -0.2232(5) 0.0654(13) Uani 1 2 d S
C1 C 0.3372(6) 0.2500 -0.2246(6) 0.0582(12) Uani 1 2 d S
H1A H 0.2979 0.2500 -0.3348 0.087 Uiso 1 2 d SR
H1B H 0.4036 0.3475 -0.1813 0.087 Uiso 1 1 d R
C2 C 0.2000(5) 0.2500 -0.0466(4) 0.0450(10) Uani 1 2 d S
H2A H 0.2980 0.2500 0.0491 0.054 Uiso 1 2 calc SR
C3 C 0.0424(6) 0.2500 -0.0653(5) 0.0537(11) Uani 1 2 d S
H3A H 0.0066 0.2500 0.0137 0.064 Uiso 1 2 calc SR
C4 C 0.0387(5) 0.2500 -0.2940(5) 0.0535(11) Uani 1 2 d S
H4A H 0.0015 0.2500 -0.4027 0.064 Uiso 1 2 calc SR
C5 C -0.2421(9) 0.2500 -0.3071(11) 0.118(3) Uani 1 2 d SDU
H5A H -0.2760 0.2663 -0.4155 0.142 Uiso 0.50 1 d PR
C6 C -0.3326(11) 0.3647(16) -0.3052(16) 0.093(3) Uani 0.50 1 d PDU
H6A H -0.2770 0.3764 -0.1947 0.111 Uiso 0.50 1 d PR
H6B H -0.4505 0.3518 -0.3402 0.111 Uiso 0.50 1 d PR
C7 C -0.2764(10) 0.5220(11) -0.3360(10) 0.0641(19) Uani 0.50 1 d PDU
H7A H -0.3138 0.6266 -0.3150 0.096 Uiso 0.50 1 d PR
H7B H -0.1578 0.5255 -0.3006 0.096 Uiso 0.50 1 d PR
H7C H -0.3304 0.5011 -0.4453 0.096 Uiso 0.50 1 d PR
C8 C -0.2935(11) 0.0506(15) -0.2794(12) 0.066(2) Uani 0.50 1 d PDU
H8A H -0.4131 0.0468 -0.3328 0.099 Uiso 0.50 1 d PR
H8B H -0.2480 -0.0351 -0.3187 0.099 Uiso 0.50 1 d PR
H8C H -0.2577 0.0333 -0.1708 0.099 Uiso 0.50 1 d PR

loop_
_atom_site_aniso_label
_atom_site_aniso_U_11
_atom_site_aniso_U_22
_atom_site_aniso_U_33
_atom_site_aniso_U_23
_atom_site_aniso_U_13
_atom_site_aniso_U_12
P 0.0521(7) 0.0473(7) 0.0305(6) 0.000 0.0198(5) 0.000
F1A 0.058(2) 0.078(4) 0.139(4) -0.001(3) 0.047(3) -0.015(2)
F1B 0.132(5) 0.103(5) 0.200(7) 0.026(5) 0.140(6) 0.033(4)
F2A 0.073(8) 0.066(6) 0.049(6) -0.010(4) -0.005(5) 0.022(6)
F2B 0.083(13) 0.039(6) 0.030(3) 0.013(3) 0.021(8) 0.004(8)
F2C 0.135(16) 0.055(5) 0.062(6) 0.010(4) 0.069(10) 0.009(9)
F3A 0.068(9) 0.064(6) 0.052(5) 0.000(4) -0.003(7) 0.046(8)
F3B 0.070(14) 0.066(8) 0.034(6) 0.001(5) -0.011(9) 0.050(11)
F3C 0.106(15) 0.052(5) 0.042(6) -0.001(4) 0.043(8) -0.021(7)
N1 0.0366(16) 0.0413(17) 0.0372(16) 0.000 0.0172(13) 0.000
N2 0.0325(18) 0.105(4) 0.052(2) 0.000 0.0125(16) 0.000
C1 0.054(3) 0.064(3) 0.075(3) 0.000 0.045(2) 0.000
C2 0.0389(19) 0.059(3) 0.0323(18) 0.000 0.0118(15) 0.000
C3 0.048(2) 0.074(3) 0.045(2) 0.000 0.0258(19) 0.000
C4 0.041(2) 0.076(3) 0.038(2) 0.000 0.0114(17) 0.000
C5 0.046(3) 0.180(8) 0.124(6) 0.000 0.032(4) 0.000
C6 0.044(4) 0.110(7) 0.128(7) 0.052(6) 0.041(4) 0.004(5)
C7 0.053(4) 0.061(4) 0.073(5) -0.003(4) 0.024(4) 0.012(3)
C8 0.045(4) 0.088(7) 0.067(5) 0.008(5) 0.027(3) 0.007(4)

loop_
_atom_type_symbol
_atom_type_description
_atom_type_scat_dispersion_real
_atom_type_scat_dispersion_imag
_atom_type_scat_source
C C 0.0033 0.0016 'International Tables Vol C Tables 4.2.6.8 and 6.1.1.4'
H H 0.0000 0.0000 'International Tables Vol C Tables 4.2.6.8 and 6.1.1.4'
N N 0.0061 0.0033 'International Tables Vol C Tables 4.2.6.8 and 6.1.1.4'
F F 0.0171 0.0103 'International Tables Vol C Tables 4.2.6.8 and 6.1.1.4'
P P 0.1023 0.0942 'International Tables Vol C Tables 4.2.6.8 and 6.1.1.4'

loop_
_geom_angle_atom_site_label_1
_geom_angle_atom_site_label_2
_geom_angle_atom_site_label_3
_geom_angle
_geom_angle_site_symmetry_1
_geom_angle_site_symmetry_3
F3B P F3B 85.4(18) 4_565 .
F3B P F1A 98.6(9) 4_565 .
F3B P F1A 76.0(10) . .
F3B P F1A 76.0(10) 4_565 4_565
F3B P F1A 98.6(9) . 4_565
F1A P F1A 33.5(4) . 4_565
F3B P F2B 178.1(10) 4_565 4_565
F3B P F2B 93.6(10) . 4_565
F1A P F2B 79.6(5) . 4_565
F1A P F2B 102.6(6) 4_565 4_565
F3B P F2B 93.6(10) 4_565 .
F3B P F2B 178.1(10) . .
F1A P F2B 102.6(6) . .
F1A P F2B 79.6(5) 4_565 .
F2B P F2B 87.4(11) 4_565 .
F3B P F2C 159.8(11) 4_565 4_565
F3B P F2C 94.9(12) . 4_565
F1A P F2C 101.1(6) . 4_565
F1A P F2C 123.7(7) 4_565 4_565
F2B P F2C 21.9(6) 4_565 4_565
F2B P F2C 86.6(8) . 4_565
F3B P F2C 94.9(12) 4_565 .
F3B P F2C 159.8(11) . .
F1A P F2C 123.7(7) . .
F1A P F2C 101.1(6) 4_565 .
F2B P F2C 86.6(8) 4_565 .
F2B P F2C 21.9(6) . .
F2C P F2C 77.9(15) 4_565 .
F3B P F1B 77.0(9) 4_565 4_565
F3B P F1B 108.2(10) . 4_565
F1A P F1B 173.5(3) . 4_565
F1A P F1B 140.0(3) 4_565 4_565
F2B P F1B 104.8(5) 4_565 4_565
F2B P F1B 73.1(5) . 4_565
F2C P F1B 83.7(6) 4_565 4_565
F2C P F1B 52.7(7) . 4_565
F3B P F1B 108.2(10) 4_565 .
F3B P F1B 77.0(9) . .
F1A P F1B 140.0(3) . .
F1A P F1B 173.5(3) 4_565 .
F2B P F1B 73.1(5) 4_565 .
F2B P F1B 104.8(5) . .
F2C P F1B 52.7(7) 4_565 .
F2C P F1B 83.7(6) . .
F1B P F1B 46.6(5) 4_565 .
F3B P F3A 85.0(8) 4_565 .
F3B P F3A 18.8(15) . .
F1A P F3A 94.6(8) . .
F1A P F3A 116.5(8) 4_565 .
F2B P F3A 94.5(10) 4_565 .
F2B P F3A 162.8(10) . .
F2C P F3A 88.9(12) 4_565 .
F2C P F3A 141.0(10) . .
F1B P F3A 89.9(9) 4_565 .
F1B P F3A 59.8(8) . .
F3B P F3A 18.8(15) 4_565 4_565
F3B P F3A 85.0(8) . 4_565
F1A P F3A 116.5(8) . 4_565
F1A P F3A 94.6(8) 4_565 4_565
F2B P F3A 162.8(10) 4_565 4_565
F2B P F3A 94.5(10) . 4_565
F2C P F3A 141.0(10) 4_565 4_565
F2C P F3A 88.9(12) . 4_565
F1B P F3A 59.8(8) 4_565 4_565
F1B P F3A 89.9(9) . 4_565
F3A P F3A 78.8(18) . 4_565
F1A F1A P 73.23(19) 4_565 .
F1A F1A F2A 115.4(7) 4_565 4_565
P F1A F2A 65.2(5) . 4_565
F1A F1A F3C 115.0(6) 4_565 .
P F1A F3C 62.1(5) . .
F2A F1A F3C 86.5(9) 4_565 .
F1B F1B F2C 104.4(9) 4_565 4_565
F1B F1B P 66.7(3) 4_565 .
F2C F1B P 62.2(7) 4_565 .
F1B F1B F3A 104.1(9) 4_565 .
F2C F1B F3A 95.2(10) 4_565 .
P F1B F3A 60.5(6) . .
F2B F2A F2C 4.0(16) . .
F2B F2A F1A 122(2) . 4_565
F2C F2A F1A 118.3(18) . 4_565
F2B F2A P 66.7(16) . .
F2C F2A P 62.9(14) . .
F1A F2A P 56.3(6) 4_565 .
F2C F2B F2A 172(3) . .
F2C F2B P 80(3) . .
F2A F2B P 92.0(19) . .
F2B F2C F2A 4.1(17) . .
F2B F2C F1B 137(3) . 4_565
F2A F2C F1B 133(2) . 4_565
F2B F2C P 78(3) . .
F2A F2C P 73.9(14) . .
F1B F2C P 65.1(8) 4_565 .
F3B F3A F3C 7(4) . .
F3B F3A F1B 124(5) . .
F3C F3A F1B 126(3) . .
F3B F3A P 69(5) . .
F3C F3A P 74.4(19) . .
F1B F3A P 59.8(10) . .
F3A F3B P 92(6) . .
F3A F3C F1A 129(2) . .
F3A F3C P 72(2) . .
F1A F3C P 56.7(6) . .
C4 N1 C2 109.7(4) . .
C4 N1 C1 124.2(4) . .
C2 N1 C1 126.1(4) . .
C4 N2 C3 108.8(4) . .
C4 N2 C5 123.0(5) . .
C3 N2 C5 128.2(5) . .
N1 C1 H1A 109.2 . .
N1 C1 H1B 109.6 . .
H1A C1 H1B 109.5 . .
C3 C2 N1 107.3(4) . .
C3 C2 H2A 126.4 . .
N1 C2 H2A 126.4 . .
C2 C3 N2 105.9(4) . .
C2 C3 H3A 127.1 . .
N2 C3 H3A 127.1 . .
N1 C4 N2 108.4(4) . .
N1 C4 H4A 125.8 . .
N2 C4 H4A 125.8 . .
C6 C5 C6 96.8(11) . 4_565
C6 C5 N2 124.9(7) . .
C6 C5 N2 124.9(7) 4_565 .
C6 C5 C8 118.1(9) . .
C6 C5 C8 22.8(5) 4_565 .
N2 C5 C8 103.0(4) . .
C6 C5 C8 22.8(5) . 4_565
C6 C5 C8 118.1(9) 4_565 4_565
N2 C5 C8 103.0(4) . 4_565
C8 C5 C8 137.3(9) . 4_565
C6 C5 H5A 91.3 . .
C6 C5 H5A 103.1 4_565 .
N2 C5 H5A 109.3 . .
C8 C5 H5A 108.6 . .
C8 C5 H5A 93.8 4_565 .
C8 C6 C5 117.9(13) 4_565 .
C8 C6 C7 28.8(11) 4_565 .
C5 C6 C7 111.1(7) . .
C8 C6 C6 154.3(12) 4_565 4_565
C5 C6 C6 41.6(6) . 4_565
C7 C6 C6 151.4(6) . 4_565
C8 C6 H5A 115.6 4_565 .
C5 C6 H5A 37.4 . .
C7 C6 H5A 93.1 . .
C6 C6 H5A 60.0 4_565 .
C8 C6 H6A 67.1 4_565 .
C5 C6 H6A 94.0 . .
C7 C6 H6A 95.0 . .
C6 C6 H6A 95.6 4_565 .
H5A C6 H6A 129.3 . .
C8 C6 H6B 119.3 4_565 .
C5 C6 H6B 122.7 . .
C7 C6 H6B 116.9 . .
C6 C6 H6B 83.8 4_565 .
H5A C6 H6B 109.9 . .
H6A C6 H6B 110.4 . .
C8 C7 C6 25.1(10) 4_565 .
C8 C7 H7A 106.4 4_565 .
C6 C7 H7A 122.6 . .
C8 C7 H7B 106.0 4_565 .
C6 C7 H7B 112.7 . .
H7A C7 H7B 109.5 . .
C8 C7 H7C 115.8 4_565 .
C6 C7 H7C 91.3 . .
H7A C7 H7C 109.5 . .
H7B C7 H7C 109.5 . .
C6 C8 C7 126(2) 4_565 4_565
C6 C8 C5 39.3(10) 4_565 .
C7 C8 C5 113.4(10) 4_565 .
C6 C8 H8A 67.0 4_565 .
C7 C8 H8A 96.3 4_565 .
C5 C8 H8A 104.9 . .
C6 C8 H8B 137.1 4_565 .
C7 C8 H8B 14.9 4_565 .
C5 C8 H8B 114.6 . .
H8A C8 H8B 109.5 . .
C6 C8 H8C 111.8 4_565 .
C7 C8 H8C 122.0 4_565 .
C5 C8 H8C 108.8 . .
H8A C8 H8C 109.5 . .
H8B C8 H8C 109.5 . .

loop_
_geom_bond_atom_site_label_1
_geom_bond_atom_site_label_2
_geom_bond_distance
_geom_bond_site_symmetry_2
P F3B 1.51(2) 4_565
P F3B 1.51(2) .
P F1A 1.543(4) .
P F1A 1.543(4) 4_565
P F2B 1.548(12) 4_565
P F2B 1.548(12) .
P F2C 1.560(19) 4_565
P F2C 1.560(19) .
P F1B 1.601(5) 4_565
P F1B 1.601(5) .
P F3A 1.61(2) .
P F3A 1.61(2) 4_565
F1A F1A 0.890(10) 4_565
F1A F2A 1.582(16) 4_565
F1A F3C 1.62(2) .
F1B F1B 1.265(14) 4_565
F1B F2C 1.40(2) 4_565
F1B F3A 1.60(3) .
F2A F2B 0.614(14) .
F2A F2C 1.200(19) .
F2A F1A 1.582(16) 4_565
F2B F2C 0.589(17) .
F2C F1B 1.40(2) 4_565
F3A F3B 0.52(3) .
F3A F3C 0.93(3) .
N1 C4 1.301(5) .
N1 C2 1.356(5) .
N1 C1 1.469(5) .
N2 C4 1.315(6) .
N2 C3 1.382(6) .
N2 C5 1.483(7) .
C1 H1A 0.9600 .
C1 H1B 0.9600 .
C2 C3 1.340(6) .
C2 H2A 0.9500 .
C3 H3A 0.9500 .
C4 H4A 0.9500 .
C5 C6 1.233(12) .
C5 C6 1.233(12) 4_565
C5 C8 1.721(11) .
C5 C8 1.721(11) 4_565
C5 H5A 0.9600 .
C6 C8 0.755(13) 4_565
C6 C7 1.440(11) .
C6 C6 1.84(3) 4_565
C6 H5A 1.5800 .
C6 H6A 0.9600 .
C6 H6B 0.9601 .
C7 C8 0.859(12) 4_565
C7 H7A 0.9600 .
C7 H7B 0.9600 .
C7 H7C 0.9600 .
C8 C6 0.755(13) 4_565
C8 C7 0.859(12) 4_565
C8 H8A 0.9600 .
C8 H8B 0.9601 .
C8 H8C 0.9600 .

loop_
_geom_hbond_atom_site_label_D
_geom_hbond_atom_site_label_H
_geom_hbond_atom_site_label_A
_geom_hbond_distance_DH
_geom_hbond_distance_HA
_geom_hbond_distance_DA
_geom_hbond_angle_DHA
_geom_hbond_site_symmetry_A
C7 H7B F1B 0.96 2.24 3.102(11) 149.6 2
C7 H7A H7A 0.96 1.98 2.862(17) 151.2 4_575
C1 H1B F2A 0.96 2.60 3.276(17) 127.3 1_655
C4 H4A F3A 0.95 2.33 3.21(2) 153.0 1_554
C4 H4A F3A 0.95 2.33 3.21(2) 153.0 4_564
C4 H4A F3B 0.95 2.40 3.24(2) 147.3 1_554
C4 H4A F3B 0.95 2.40 3.24(2) 147.3 4_564
C6 H6B C1 0.96 2.72 3.499(10) 138.3 1_455
C3 H3A F1B 0.95 2.43 3.355(7) 164.9 .
C3 H3A F1B 0.95 2.43 3.355(7) 164.9 4_565
C4 H4A F3C 0.95 2.56 3.342(19) 139.9 1_554
C4 H4A F3C 0.95 2.56 3.342(19) 139.9 4_564
C6 H6B H1B 0.96 2.42 3.089(11) 126.7 1_455
C6 H6A F2C 0.96 2.69 3.60(2) 157.7 .
C2 H2A F1A 0.95 2.59 3.482(7) 157.5 1_655
C2 H2A F1A 0.95 2.59 3.482(7) 157.5 4_665
C1 H1B F2B 0.96 2.80 3.483(15) 129.3 1_655
C1 H1B F2B 0.96 2.61 3.264(15) 125.9 3_565
C8 H8C F2C 0.96 2.64 3.51(2) 151.2 4_565
C7 H7A C7 0.96 2.86 3.666(17) 141.9 4_575
C7 H7C F3C 0.96 2.71 3.432(16) 132.8 4_564
C1 H1B F2B 0.96 2.61 3.264(15) 125.9 3_565
C5 H5A F3C 0.96 2.70 3.56(2) 150.2 4_564
C1 H1B F3C 0.96 2.74 3.141(17) 105.8 2
C1 H1B H6B 0.96 2.42 2.723(10) 98.0 1_655
